data_4082889
loop_
_publ_author_name
'Wuttke, Evelyn'
'Hervault, Yves-Marie'
'Polit, Walther'
'Linseis, Michael'
'Erler, Philipp'
'Rigaut, St\'ephane'
'Winter, Rainer F.'

_publ_section_title
;
 Divinylphenylene- and Ethynylvinylphenylene-Bridged Mono-, Di-, and
 Triruthenium Complexes for Covalent Binding to Gold Electrodes
;
_journal_issue 18
_journal_name_full Organometallics
_journal_page_first 4672
_journal_paper_doi 10.1021/om400642j
_journal_volume 33
_journal_year 2014
_chemical_formula_moiety 'C27 H49 Cl O P2 Ru'
_chemical_formula_sum 'C27 H49 Cl O P2 Ru'
_chemical_formula_weight 588.12
_chemical_name_systematic
; 
 ? 
;
_space_group_IT_number 14
_symmetry_cell_setting monoclinic
_symmetry_space_group_name_Hall '-P 2yn'
_symmetry_space_group_name_H-M 'P 1 21/n 1'
_atom_sites_solution_hydrogens geom
_atom_sites_solution_primary heavy
_atom_sites_solution_secondary difmap
_audit_creation_method SHELXL-97
_cell_angle_alpha 90.00
_cell_angle_beta 105.32(3)
_cell_angle_gamma 90.00
_cell_formula_units_Z 4
_cell_length_a 16.334(3)
_cell_length_b 10.980(2)
_cell_length_c 16.957(3)
_cell_measurement_reflns_used 51033
_cell_measurement_temperature 100(2)
_cell_measurement_theta_max 27.22
_cell_measurement_theta_min 1.49
_cell_volume 2933.1(10)
_computing_cell_refinement 'STOE X-AREA'
_computing_data_collection 'STOE X-AREA'
_computing_data_reduction 'STOE X-RED'
_computing_structure_refinement 'SHELXL-97 (Sheldrick, 1997)'
_computing_structure_solution 'SHELXS-97 (Sheldrick, 1990)'
_diffrn_ambient_temperature 100(2)
_diffrn_detector_area_resol_mean 6.67
_diffrn_measured_fraction_theta_full 0.986
_diffrn_measured_fraction_theta_max 0.986
_diffrn_measurement_device_type 'STOE IPDS 2T'
_diffrn_measurement_method 'rotation method'
_diffrn_radiation_monochromator graphite
_diffrn_radiation_source 'fine-focus sealed tube'
_diffrn_radiation_type MoK\a
_diffrn_radiation_wavelength 0.71073
_diffrn_reflns_av_R_equivalents 0.0615
_diffrn_reflns_av_sigmaI/netI 0.0321
_diffrn_reflns_limit_h_max 20
_diffrn_reflns_limit_h_min -20
_diffrn_reflns_limit_k_max 13
_diffrn_reflns_limit_k_min -13
_diffrn_reflns_limit_l_max 21
_diffrn_reflns_limit_l_min -21
_diffrn_reflns_number 39593
_diffrn_reflns_theta_full 26.87
_diffrn_reflns_theta_max 26.87
_diffrn_reflns_theta_min 2.02
_exptl_absorpt_coefficient_mu 0.752
_exptl_absorpt_correction_T_max 0.9229
_exptl_absorpt_correction_T_min 0.7473
_exptl_absorpt_correction_type integration
_exptl_absorpt_process_details empirical
_exptl_crystal_colour red
_exptl_crystal_density_diffrn 1.332
_exptl_crystal_density_method 'not measured'
_exptl_crystal_description block
_exptl_crystal_F_000 1240
_exptl_crystal_size_max 0.300
_exptl_crystal_size_mid 0.250
_exptl_crystal_size_min 0.200
_refine_diff_density_max 1.505
_refine_diff_density_min -1.175
_refine_diff_density_rms 0.091
_refine_ls_extinction_method none
_refine_ls_goodness_of_fit_ref 1.028
_refine_ls_hydrogen_treatment constr
_refine_ls_matrix_type full
_refine_ls_number_parameters 289
_refine_ls_number_reflns 6229
_refine_ls_number_restraints 0
_refine_ls_restrained_S_all 1.028
_refine_ls_R_factor_all 0.0474
_refine_ls_R_factor_gt 0.0392
_refine_ls_shift/su_max 0.001
_refine_ls_shift/su_mean 0.000
_refine_ls_structure_factor_coef Fsqd
_refine_ls_weighting_details 'calc w=1/[\s^2^(Fo^2^)+(0.0461P)^2^+6.3949P] where P=(Fo^2^+2Fc^2^)/3'
_refine_ls_weighting_scheme calc
_refine_ls_wR_factor_gt 0.0937
_refine_ls_wR_factor_ref 0.0970
_reflns_number_gt 5452
_reflns_number_total 6229
_reflns_threshold_expression >2sigma(I)
_cod_data_source_file om400642j_si_002.cif
_cod_data_source_block ewbw29
_cod_original_cell_volume 2933.2(10)
_cod_original_sg_symbol_H-M 'P 21/n'
_cod_database_code 4082889

loop_
_symmetry_equiv_pos_as_xyz
'x, y, z'
'-x+1/2, y+1/2, -z+1/2'
'-x, -y, -z'
'x-1/2, -y-1/2, z-1/2'

loop_
_atom_site_label
_atom_site_type_symbol
_atom_site_fract_x
_atom_site_fract_y
_atom_site_fract_z
_atom_site_U_iso_or_equiv
_atom_site_adp_type
_atom_site_occupancy
_atom_site_symmetry_multiplicity
_atom_site_calc_flag
_atom_site_refinement_flags
Ru1 Ru 0.770081(14) 0.796762(19) 0.507952(13) 0.01343(8) Uani 1 1 d .
Cl1 Cl 0.88237(5) 0.79604(8) 0.43760(5) 0.03008(18) Uani 1 1 d .
C1 C 0.6892(2) 0.6869(3) 0.43248(18) 0.0201(6) Uani 1 1 d .
H1A H 0.7093 0.6649 0.3868 0.024 Uiso 1 1 calc R
O1 O 0.65613(19) 0.8227(2) 0.60881(13) 0.0275(5) Uani 1 1 d .
P1 P 0.71912(5) 0.98680(7) 0.44296(5) 0.01712(16) Uani 1 1 d .
P2 P 0.83942(5) 0.63129(6) 0.59226(4) 0.01389(15) Uani 1 1 d .
C2 C 0.6164(2) 0.6372(3) 0.4288(2) 0.0274(7) Uani 1 1 d .
H2A H 0.5871 0.6627 0.4675 0.033 Uiso 1 1 calc R
C3 C 0.5752(2) 0.5420(3) 0.3677(2) 0.0296(8) Uani 1 1 d .
C4 C 0.6063(2) 0.5020(3) 0.3055(3) 0.0357(8) Uani 1 1 d .
H4A H 0.6576 0.5362 0.2990 0.043 Uiso 1 1 calc R
C5 C 0.5665(3) 0.4148(4) 0.2522(2) 0.0387(9) Uani 1 1 d .
H5A H 0.5901 0.3899 0.2092 0.046 Uiso 1 1 calc R
C6 C 0.4920(3) 0.3617(3) 0.2598(2) 0.0440(11) Uani 1 1 d .
H6A H 0.4640 0.3007 0.2227 0.053 Uiso 1 1 calc R
C7 C 0.4588(2) 0.4010(3) 0.3243(3) 0.0402(10) Uani 1 1 d .
H7A H 0.4080 0.3666 0.3317 0.048 Uiso 1 1 calc R
C8 C 0.5017(2) 0.4907(3) 0.3765(2) 0.0305(7) Uani 1 1 d .
H8A H 0.4795 0.5175 0.4200 0.037 Uiso 1 1 calc R
C9 C 0.6949(2) 0.8132(3) 0.5741(3) 0.0304(9) Uani 1 1 d .
C10 C 0.7869(2) 1.1091(3) 0.5025(2) 0.0266(7) Uani 1 1 d .
H10A H 0.7614 1.1892 0.4810 0.032 Uiso 1 1 calc R
C11 C 0.7862(3) 1.1007(3) 0.5926(2) 0.0369(9) Uani 1 1 d .
H11A H 0.8220 1.1654 0.6238 0.055 Uiso 1 1 calc R
H11B H 0.8084 1.0212 0.6146 0.055 Uiso 1 1 calc R
H11C H 0.7280 1.1101 0.5971 0.055 Uiso 1 1 calc R
C12 C 0.8779(2) 1.1064(4) 0.4948(3) 0.0480(11) Uani 1 1 d .
H12A H 0.9105 1.1726 0.5273 0.072 Uiso 1 1 calc R
H12B H 0.8776 1.1168 0.4373 0.072 Uiso 1 1 calc R
H12C H 0.9041 1.0281 0.5148 0.072 Uiso 1 1 calc R
C13 C 0.7293(2) 1.0101(3) 0.3376(2) 0.0252(7) Uani 1 1 d .
H13A H 0.7915 1.0050 0.3421 0.030 Uiso 1 1 calc R
C14 C 0.7015(3) 1.1357(3) 0.3004(2) 0.0372(9) Uani 1 1 d .
H14A H 0.7094 1.1397 0.2452 0.056 Uiso 1 1 calc R
H14B H 0.7358 1.1990 0.3345 0.056 Uiso 1 1 calc R
H14C H 0.6414 1.1487 0.2978 0.056 Uiso 1 1 calc R
C15 C 0.6885(3) 0.9093(3) 0.2783(2) 0.0334(8) Uani 1 1 d .
H15A H 0.6962 0.9269 0.2241 0.050 Uiso 1 1 calc R
H15B H 0.6278 0.9050 0.2749 0.050 Uiso 1 1 calc R
H15C H 0.7154 0.8313 0.2979 0.050 Uiso 1 1 calc R
C16 C 0.61056(19) 1.0304(3) 0.44860(19) 0.0218(6) Uani 1 1 d .
H16A H 0.6063 0.9997 0.5029 0.026 Uiso 1 1 calc R
C17 C 0.5896(2) 1.1667(3) 0.4487(2) 0.0309(8) Uani 1 1 d .
H17A H 0.5309 1.1770 0.4518 0.046 Uiso 1 1 calc R
H17B H 0.5962 1.2043 0.3983 0.046 Uiso 1 1 calc R
H17C H 0.6282 1.2059 0.4960 0.046 Uiso 1 1 calc R
C18 C 0.5415(2) 0.9623(3) 0.3858(2) 0.0321(8) Uani 1 1 d .
H18A H 0.4856 0.9878 0.3908 0.048 Uiso 1 1 calc R
H18B H 0.5484 0.8745 0.3957 0.048 Uiso 1 1 calc R
H18C H 0.5463 0.9809 0.3307 0.048 Uiso 1 1 calc R
C19 C 0.91924(19) 0.6973(3) 0.68079(18) 0.0202(6) Uani 1 1 d .
H19A H 0.9465 0.6286 0.7170 0.024 Uiso 1 1 calc R
C20 C 0.8776(2) 0.7818(3) 0.7311(2) 0.0293(7) Uani 1 1 d .
H20A H 0.9212 0.8150 0.7773 0.044 Uiso 1 1 calc R
H20B H 0.8361 0.7356 0.7515 0.044 Uiso 1 1 calc R
H20C H 0.8488 0.8487 0.6964 0.044 Uiso 1 1 calc R
C21 C 0.9893(2) 0.7663(3) 0.6548(2) 0.0312(8) Uani 1 1 d .
H21A H 1.0300 0.7993 0.7033 0.047 Uiso 1 1 calc R
H21B H 0.9641 0.8331 0.6180 0.047 Uiso 1 1 calc R
H21C H 1.0187 0.7105 0.6263 0.047 Uiso 1 1 calc R
C22 C 0.90441(18) 0.5266(3) 0.54721(17) 0.0162(6) Uani 1 1 d .
H22A H 0.9496 0.5789 0.5348 0.019 Uiso 1 1 calc R
C23 C 0.9521(2) 0.4279(3) 0.6056(2) 0.0235(6) Uani 1 1 d .
H23A H 0.9846 0.3771 0.5773 0.035 Uiso 1 1 calc R
H23B H 0.9113 0.3771 0.6238 0.035 Uiso 1 1 calc R
H23C H 0.9909 0.4666 0.6532 0.035 Uiso 1 1 calc R
C24 C 0.8558(2) 0.4721(3) 0.46463(19) 0.0219(6) Uani 1 1 d .
H24A H 0.8935 0.4182 0.4443 0.033 Uiso 1 1 calc R
H24B H 0.8357 0.5380 0.4252 0.033 Uiso 1 1 calc R
H24C H 0.8070 0.4255 0.4717 0.033 Uiso 1 1 calc R
C25 C 0.77084(19) 0.5385(3) 0.64185(19) 0.0203(6) Uani 1 1 d .
H25A H 0.7280 0.5968 0.6527 0.024 Uiso 1 1 calc R
C26 C 0.8135(2) 0.4807(3) 0.7250(2) 0.0280(7) Uani 1 1 d .
H26A H 0.7712 0.4348 0.7445 0.042 Uiso 1 1 calc R
H26B H 0.8378 0.5448 0.7644 0.042 Uiso 1 1 calc R
H26C H 0.8587 0.4256 0.7191 0.042 Uiso 1 1 calc R
C27 C 0.7192(2) 0.4416(3) 0.5848(2) 0.0257(7) Uani 1 1 d .
H27A H 0.6846 0.3959 0.6138 0.039 Uiso 1 1 calc R
H27B H 0.7579 0.3858 0.5675 0.039 Uiso 1 1 calc R
H27C H 0.6822 0.4813 0.5367 0.039 Uiso 1 1 calc R

loop_
_atom_site_aniso_label
_atom_site_aniso_U_11
_atom_site_aniso_U_22
_atom_site_aniso_U_33
_atom_site_aniso_U_23
_atom_site_aniso_U_13
_atom_site_aniso_U_12
Ru1 0.01574(12) 0.01111(11) 0.01380(12) -0.00014(8) 0.00453(8) 0.00155(8)
Cl1 0.0286(4) 0.0283(4) 0.0361(4) 0.0067(3) 0.0132(3) 0.0030(3)
C1 0.0272(16) 0.0129(13) 0.0172(14) -0.0035(11) 0.0003(12) 0.0037(11)
O1 0.0555(17) 0.0132(11) 0.0108(10) -0.0047(8) 0.0037(11) 0.0079(11)
P1 0.0174(4) 0.0128(3) 0.0207(4) 0.0017(3) 0.0041(3) 0.0022(3)
P2 0.0160(3) 0.0114(3) 0.0142(3) -0.0002(2) 0.0039(3) 0.0014(3)
C2 0.0306(17) 0.0271(17) 0.0253(16) -0.0011(13) 0.0086(14) 0.0022(14)
C3 0.0296(17) 0.0197(15) 0.0308(18) 0.0067(13) -0.0075(14) 0.0002(13)
C4 0.0273(17) 0.0311(18) 0.049(2) 0.0108(16) 0.0102(16) -0.0014(15)
C5 0.049(2) 0.044(2) 0.0275(18) 0.0070(16) 0.0170(17) 0.0156(19)
C6 0.051(2) 0.0204(17) 0.040(2) -0.0124(15) -0.0246(19) 0.0047(16)
C7 0.0177(15) 0.0307(19) 0.071(3) 0.0162(19) 0.0090(17) -0.0039(14)
C8 0.041(2) 0.0267(17) 0.0249(17) 0.0040(13) 0.0112(15) 0.0097(15)
C9 0.0188(16) 0.0139(15) 0.046(2) 0.0102(15) -0.0142(16) -0.0060(12)
C10 0.0237(16) 0.0145(14) 0.0381(18) 0.0009(13) 0.0017(14) -0.0008(12)
C11 0.048(2) 0.0192(16) 0.0320(18) -0.0031(14) -0.0099(16) -0.0061(15)
C12 0.0289(19) 0.029(2) 0.085(3) -0.010(2) 0.012(2) -0.0070(16)
C13 0.0280(16) 0.0231(16) 0.0269(16) 0.0093(13) 0.0114(13) 0.0082(13)
C14 0.051(2) 0.0277(19) 0.037(2) 0.0146(15) 0.0183(17) 0.0108(16)
C15 0.050(2) 0.0297(18) 0.0235(16) 0.0053(14) 0.0143(16) 0.0065(16)
C16 0.0198(14) 0.0212(15) 0.0243(15) -0.0004(12) 0.0056(12) 0.0049(12)
C17 0.0286(17) 0.0244(16) 0.0384(19) -0.0003(14) 0.0066(15) 0.0103(14)
C18 0.0203(16) 0.0314(18) 0.042(2) -0.0050(15) 0.0029(14) 0.0017(14)
C19 0.0220(14) 0.0175(14) 0.0180(14) -0.0021(11) -0.0004(11) 0.0025(11)
C20 0.0334(18) 0.0294(17) 0.0221(16) -0.0106(13) 0.0018(13) 0.0042(14)
C21 0.0285(17) 0.0299(18) 0.0329(18) -0.0071(14) 0.0037(14) -0.0092(14)
C22 0.0175(13) 0.0139(13) 0.0182(14) -0.0011(10) 0.0063(11) 0.0020(11)
C23 0.0259(16) 0.0190(15) 0.0258(16) 0.0027(12) 0.0072(13) 0.0070(12)
C24 0.0238(15) 0.0204(15) 0.0219(15) -0.0050(12) 0.0071(12) 0.0040(12)
C25 0.0221(15) 0.0181(14) 0.0231(15) 0.0045(11) 0.0103(12) 0.0030(12)
C26 0.0326(18) 0.0302(17) 0.0238(16) 0.0078(13) 0.0118(14) 0.0020(14)
C27 0.0253(16) 0.0232(16) 0.0281(16) 0.0072(13) 0.0062(13) -0.0039(13)

loop_
_atom_type_symbol
_atom_type_description
_atom_type_scat_dispersion_real
_atom_type_scat_dispersion_imag
_atom_type_scat_source
C C 0.0033 0.0016 'International Tables Vol C Tables 4.2.6.8 and 6.1.1.4'
H H 0.0000 0.0000 'International Tables Vol C Tables 4.2.6.8 and 6.1.1.4'
O O 0.0106 0.0060 'International Tables Vol C Tables 4.2.6.8 and 6.1.1.4'
P P 0.1023 0.0942 'International Tables Vol C Tables 4.2.6.8 and 6.1.1.4'
Cl Cl 0.1484 0.1585 'International Tables Vol C Tables 4.2.6.8 and 6.1.1.4'
Ru Ru -1.2594 0.8363 'International Tables Vol C Tables 4.2.6.8 and 6.1.1.4'

loop_
_geom_angle_atom_site_label_1
_geom_angle_atom_site_label_2
_geom_angle_atom_site_label_3
_geom_angle
C9 Ru1 C1 90.81(14)
C9 Ru1 P2 89.84(10)
C1 Ru1 P2 93.03(9)
C9 Ru1 P1 89.34(10)
C1 Ru1 P1 98.10(9)
P2 Ru1 P1 168.85(3)
C9 Ru1 Cl1 171.06(10)
C1 Ru1 Cl1 98.13(10)
P2 Ru1 Cl1 89.51(3)
P1 Ru1 Cl1 89.58(3)
C2 C1 Ru1 137.2(3)
C2 C1 H1A 111.4
Ru1 C1 H1A 111.4
C13 P1 C10 103.38(16)
C13 P1 C16 110.03(15)
C10 P1 C16 102.98(15)
C13 P1 Ru1 116.95(10)
C10 P1 Ru1 107.07(11)
C16 P1 Ru1 114.75(11)
C19 P2 C22 102.61(14)
C19 P2 C25 103.02(14)
C22 P2 C25 108.82(14)
C19 P2 Ru1 107.82(10)
C22 P2 Ru1 116.96(9)
C25 P2 Ru1 115.81(10)
C1 C2 C3 124.4(3)
C1 C2 H2A 117.8
C3 C2 H2A 117.8
C4 C3 C8 118.0(3)
C4 C3 C2 124.8(3)
C8 C3 C2 117.2(3)
C5 C4 C3 122.2(4)
C5 C4 H4A 118.9
C3 C4 H4A 118.9
C4 C5 C6 120.7(4)
C4 C5 H5A 119.6
C6 C5 H5A 119.6
C5 C6 C7 118.1(3)
C5 C6 H6A 120.9
C7 C6 H6A 120.9
C8 C7 C6 118.7(3)
C8 C7 H7A 120.7
C6 C7 H7A 120.7
C3 C8 C7 122.2(3)
C3 C8 H8A 118.9
C7 C8 H8A 118.9
O1 C9 Ru1 179.3(4)
C12 C10 C11 110.4(3)
C12 C10 P1 113.1(3)
C11 C10 P1 109.7(2)
C12 C10 H10A 107.8
C11 C10 H10A 107.8
P1 C10 H10A 107.8
C10 C11 H11A 109.5
C10 C11 H11B 109.5
H11A C11 H11B 109.5
C10 C11 H11C 109.5
H11A C11 H11C 109.5
H11B C11 H11C 109.5
C10 C12 H12A 109.5
C10 C12 H12B 109.5
H12A C12 H12B 109.5
C10 C12 H12C 109.5
H12A C12 H12C 109.5
H12B C12 H12C 109.5
C15 C13 C14 110.6(3)
C15 C13 P1 113.6(2)
C14 C13 P1 115.3(2)
C15 C13 H13A 105.5
C14 C13 H13A 105.5
P1 C13 H13A 105.5
C13 C14 H14A 109.5
C13 C14 H14B 109.5
H14A C14 H14B 109.5
C13 C14 H14C 109.5
H14A C14 H14C 109.5
H14B C14 H14C 109.5
C13 C15 H15A 109.5
C13 C15 H15B 109.5
H15A C15 H15B 109.5
C13 C15 H15C 109.5
H15A C15 H15C 109.5
H15B C15 H15C 109.5
C18 C16 C17 110.8(3)
C18 C16 P1 112.1(2)
C17 C16 P1 117.8(2)
C18 C16 H16A 105.0
C17 C16 H16A 105.0
P1 C16 H16A 105.0
C16 C17 H17A 109.5
C16 C17 H17B 109.5
H17A C17 H17B 109.5
C16 C17 H17C 109.5
H17A C17 H17C 109.5
H17B C17 H17C 109.5
C16 C18 H18A 109.5
C16 C18 H18B 109.5
H18A C18 H18B 109.5
C16 C18 H18C 109.5
H18A C18 H18C 109.5
H18B C18 H18C 109.5
C21 C19 C20 109.6(3)
C21 C19 P2 112.2(2)
C20 C19 P2 111.4(2)
C21 C19 H19A 107.8
C20 C19 H19A 107.8
P2 C19 H19A 107.8
C19 C20 H20A 109.5
C19 C20 H20B 109.5
H20A C20 H20B 109.5
C19 C20 H20C 109.5
H20A C20 H20C 109.5
H20B C20 H20C 109.5
C19 C21 H21A 109.5
C19 C21 H21B 109.5
H21A C21 H21B 109.5
C19 C21 H21C 109.5
H21A C21 H21C 109.5
H21B C21 H21C 109.5
C23 C22 C24 111.5(2)
C23 C22 P2 114.7(2)
C24 C22 P2 113.6(2)
C23 C22 H22A 105.3
C24 C22 H22A 105.3
P2 C22 H22A 105.3
C22 C23 H23A 109.5
C22 C23 H23B 109.5
H23A C23 H23B 109.5
C22 C23 H23C 109.5
H23A C23 H23C 109.5
H23B C23 H23C 109.5
C22 C24 H24A 109.5
C22 C24 H24B 109.5
H24A C24 H24B 109.5
C22 C24 H24C 109.5
H24A C24 H24C 109.5
H24B C24 H24C 109.5
C27 C25 C26 109.5(3)
C27 C25 P2 112.9(2)
C26 C25 P2 117.2(2)
C27 C25 H25A 105.4
C26 C25 H25A 105.4
P2 C25 H25A 105.4
C25 C26 H26A 109.5
C25 C26 H26B 109.5
H26A C26 H26B 109.5
C25 C26 H26C 109.5
H26A C26 H26C 109.5
H26B C26 H26C 109.5
C25 C27 H27A 109.5
C25 C27 H27B 109.5
H27A C27 H27B 109.5
C25 C27 H27C 109.5
H27A C27 H27C 109.5
H27B C27 H27C 109.5

loop_
_geom_bond_atom_site_label_1
_geom_bond_atom_site_label_2
_geom_bond_distance
Ru1 C9 1.878(5)
Ru1 C1 1.986(3)
Ru1 P2 2.4025(8)
Ru1 P1 2.4035(9)
Ru1 Cl1 2.4380(10)
C1 C2 1.294(5)
C1 H1A 0.9500
O1 C9 0.978(5)
P1 C13 1.855(3)
P1 C10 1.860(3)
P1 C16 1.863(3)
P2 C19 1.856(3)
P2 C22 1.860(3)
P2 C25 1.870(3)
C2 C3 1.501(5)
C2 H2A 0.9500
C3 C4 1.359(6)
C3 C8 1.370(5)
C4 C5 1.358(6)
C4 H4A 0.9500
C5 C6 1.387(6)
C5 H5A 0.9500
C6 C7 1.409(6)
C6 H6A 0.9500
C7 C8 1.386(6)
C7 H7A 0.9500
C8 H8A 0.9500
C10 C12 1.527(5)
C10 C11 1.533(5)
C10 H10A 1.0000
C11 H11A 0.9800
C11 H11B 0.9800
C11 H11C 0.9800
C12 H12A 0.9800
C12 H12B 0.9800
C12 H12C 0.9800
C13 C15 1.524(5)
C13 C14 1.534(4)
C13 H13A 1.0000
C14 H14A 0.9800
C14 H14B 0.9800
C14 H14C 0.9800
C15 H15A 0.9800
C15 H15B 0.9800
C15 H15C 0.9800
C16 C18 1.526(4)
C16 C17 1.536(4)
C16 H16A 1.0000
C17 H17A 0.9800
C17 H17B 0.9800
C17 H17C 0.9800
C18 H18A 0.9800
C18 H18B 0.9800
C18 H18C 0.9800
C19 C21 1.532(5)
C19 C20 1.535(4)
C19 H19A 1.0000
C20 H20A 0.9800
C20 H20B 0.9800
C20 H20C 0.9800
C21 H21A 0.9800
C21 H21B 0.9800
C21 H21C 0.9800
C22 C23 1.534(4)
C22 C24 1.537(4)
C22 H22A 1.0000
C23 H23A 0.9800
C23 H23B 0.9800
C23 H23C 0.9800
C24 H24A 0.9800
C24 H24B 0.9800
C24 H24C 0.9800
C25 C27 1.531(4)
C25 C26 1.535(4)
C25 H25A 1.0000
C26 H26A 0.9800
C26 H26B 0.9800
C26 H26C 0.9800
C27 H27A 0.9800
C27 H27B 0.9800
C27 H27C 0.9800
